data_4062030
loop_
_publ_author_name
'Vollet, Jean'
'Baum, Elke'
'Schn\"ockel, Hansgeorg'

_publ_section_title
;
 Bis(pentamethylcyclopentadienyl)magnesium: Unexpected Determination
 of the Until Now Unknown Molecular Structure of the Crystalline Compound
;
_journal_coden_ASTM ORGND7
_journal_issue 12
_journal_name_full Organometallics
_journal_page_first 2525
_journal_page_last 2527
_journal_paper_doi 10.1021/om0301031
_journal_volume 22
_journal_year 2003
_chemical_formula_moiety 'Mg C20 H30'
_chemical_formula_sum 'C20 H30 Mg'
_chemical_formula_weight 294.75
_space_group_IT_number 14
_symmetry_cell_setting monoclinic
_symmetry_space_group_name_Hall '-P 2ybc'
_symmetry_space_group_name_H-M 'P 1 21/c 1'
_cell_angle_alpha 90.00
_cell_angle_beta 90.578(11)
_cell_angle_gamma 90.00
_cell_formula_units_Z 6
_cell_length_a 9.9027(8)
_cell_length_b 12.7901(8)
_cell_length_c 23.028(2)
_cell_measurement_temperature 200(2)
_cell_volume 2916.4(4)
_diffrn_ambient_temperature 200(2)
_exptl_crystal_density_diffrn 1.007
_cod_depositor_comments
;
 Updated bibliographic information.

 Antanas Vaitkus,
 2019-10-01
;
_cod_original_sg_symbol_H-M 'P 21/c'
_cod_database_code 4062030

loop_
_symmetry_equiv_pos_as_xyz
'x, y, z'
'-x+1, y+1/2, -z+1/2'
'-x, -y, -z'
'x-1, -y-1/2, z-1/2'

loop_
_atom_site_label
_atom_site_type_symbol
_atom_site_fract_x
_atom_site_fract_y
_atom_site_fract_z
_atom_site_U_iso_or_equiv
_atom_site_adp_type
_atom_site_occupancy
_atom_site_calc_flag
_atom_site_refinement_flags
_atom_site_disorder_assembly
_atom_site_disorder_group
Mg1 Mg 0.16203(6) 0.01809(5) 0.17488(3) 0.0361(2) Uani 1 d . . .
C1 C -0.0230(2) -0.02681(17) 0.22941(10) 0.0440(5) Uani 1 d . . .
C2 C -0.0261(2) -0.08757(17) 0.17816(9) 0.0433(5) Uani 1 d . . .
C3 C 0.0883(2) -0.15222(17) 0.17841(10) 0.0475(6) Uani 1 d . . .
C4 C 0.1630(2) -0.13110(18) 0.23031(11) 0.0529(6) Uani 1 d . . .
C5 C 0.0941(2) -0.05303(18) 0.26144(9) 0.0479(6) Uani 1 d . . .
C11 C -0.1279(3) 0.0515(3) 0.24793(16) 0.0834(9) Uani 1 d . . .
H11A H -0.1826 0.0214 0.2790 0.125 Uiso 1 calc R . .
H11B H -0.1862 0.0689 0.2147 0.125 Uiso 1 calc R . .
H11C H -0.0830 0.1149 0.2621 0.125 Uiso 1 calc R . .
C12 C -0.1393(3) -0.0864(3) 0.13339(13) 0.0783(9) Uani 1 d . . .
H12A H -0.1072 -0.1170 0.0970 0.118 Uiso 1 calc R . .
H12B H -0.1682 -0.0141 0.1264 0.118 Uiso 1 calc R . .
H12C H -0.2157 -0.1273 0.1477 0.118 Uiso 1 calc R . .
C13 C 0.1228(4) -0.2304(2) 0.13131(15) 0.0844(10) Uani 1 d . . .
H13A H 0.0699 -0.2943 0.1368 0.127 Uiso 1 calc R . .
H13B H 0.2192 -0.2471 0.1335 0.127 Uiso 1 calc R . .
H13C H 0.1014 -0.2002 0.0932 0.127 Uiso 1 calc R . .
C14 C 0.2928(3) -0.1835(3) 0.24928(18) 0.0963(12) Uani 1 d . . .
H14A H 0.3504 -0.1327 0.2696 0.144 Uiso 1 calc R . .
H14B H 0.3400 -0.2102 0.2151 0.144 Uiso 1 calc R . .
H14C H 0.2723 -0.2416 0.2755 0.144 Uiso 1 calc R . .
C15 C 0.1347(4) -0.0085(3) 0.32019(12) 0.0886(11) Uani 1 d . . .
H15A H 0.1394 0.0679 0.3177 0.133 Uiso 1 calc R . .
H15B H 0.2233 -0.0362 0.3317 0.133 Uiso 1 calc R . .
H15C H 0.0676 -0.0285 0.3491 0.133 Uiso 1 calc R . .
C6A C 0.1717(4) 0.1822(3) 0.1323(2) 0.0481(14) Uani 0.80 d P A 1
C7A C 0.2215(6) 0.1084(4) 0.09231(14) 0.0538(10) Uani 0.80 d P A 1
C8A C 0.3401(5) 0.0619(3) 0.1149(2) 0.0477(13) Uani 0.80 d P A 1
C9A C 0.3644(4) 0.1069(3) 0.17107(18) 0.0445(8) Uani 0.80 d P A 1
C10A C 0.2621(5) 0.1812(3) 0.18188(14) 0.0431(8) Uani 0.80 d P A 1
C16A C 0.0537(4) 0.2531(4) 0.1279(3) 0.1106(19) Uani 0.80 d P A 1
H16A H 0.0062 0.2541 0.1650 0.166 Uiso 0.80 calc PR A 1
H16B H -0.0076 0.2283 0.0972 0.166 Uiso 0.80 calc PR A 1
H16C H 0.0845 0.3239 0.1185 0.166 Uiso 0.80 calc PR A 1
C17A C 0.1619(7) 0.0858(4) 0.03347(18) 0.127(2) Uani 0.80 d P A 1
H17A H 0.0691 0.1122 0.0316 0.190 Uiso 0.80 calc PR A 1
H17B H 0.1617 0.0101 0.0267 0.190 Uiso 0.80 calc PR A 1
H17C H 0.2160 0.1203 0.0036 0.190 Uiso 0.80 calc PR A 1
C18A C 0.4340(5) -0.0157(3) 0.0883(3) 0.116(2) Uani 0.80 d P A 1
H18A H 0.5132 0.0208 0.0731 0.174 Uiso 0.80 calc PR A 1
H18B H 0.3874 -0.0523 0.0565 0.174 Uiso 0.80 calc PR A 1
H18C H 0.4628 -0.0665 0.1178 0.174 Uiso 0.80 calc PR A 1
C19A C 0.4835(4) 0.0841(4) 0.2108(2) 0.1017(16) Uani 0.80 d P A 1
H19A H 0.5574 0.1324 0.2021 0.152 Uiso 0.80 calc PR A 1
H19B H 0.5138 0.0120 0.2047 0.152 Uiso 0.80 calc PR A 1
H19C H 0.4564 0.0931 0.2513 0.152 Uiso 0.80 calc PR A 1
C20A C 0.2542(5) 0.2474(3) 0.23629(16) 0.0942(15) Uani 0.80 d P A 1
H20A H 0.2536 0.2019 0.2705 0.141 Uiso 0.80 calc PR A 1
H20B H 0.1712 0.2892 0.2352 0.141 Uiso 0.80 calc PR A 1
H20C H 0.3326 0.2941 0.2384 0.141 Uiso 0.80 calc PR A 1
C6B C 0.1606(13) 0.1352(14) 0.0973(8) 0.037(4) Uiso 0.20 d P A 2
C7B C 0.2650(19) 0.0635(12) 0.0862(7) 0.045(4) Uiso 0.20 d P A 2
C8B C 0.3595(17) 0.0717(15) 0.1353(9) 0.028(4) Uiso 0.20 d P A 2
C9B C 0.315(2) 0.1451(17) 0.1733(8) 0.043(5) Uiso 0.20 d P A 2
C10B C 0.1925(17) 0.1849(11) 0.1517(8) 0.017(3) Uiso 0.20 d P A 2
C16B C 0.0447(19) 0.1457(16) 0.0493(9) 0.096(5) Uiso 0.20 d P A 2
H16D H -0.0212 0.1982 0.0616 0.143 Uiso 0.20 calc PR A 2
H16E H -0.0006 0.0781 0.0443 0.143 Uiso 0.20 calc PR A 2
H16F H 0.0845 0.1672 0.0123 0.143 Uiso 0.20 calc PR A 2
C17B C 0.274(2) -0.0066(17) 0.0320(10) 0.112(6) Uiso 0.20 d P A 2
H17D H 0.1920 0.0010 0.0085 0.168 Uiso 0.20 calc PR A 2
H17E H 0.2848 -0.0797 0.0440 0.168 Uiso 0.20 calc PR A 2
H17F H 0.3527 0.0145 0.0090 0.168 Uiso 0.20 calc PR A 2
C18B C 0.493(2) 0.0197(19) 0.1470(12) 0.126(7) Uiso 0.20 d P A 2
H18D H 0.5640 0.0555 0.1251 0.189 Uiso 0.20 calc PR A 2
H18E H 0.4886 -0.0537 0.1349 0.189 Uiso 0.20 calc PR A 2
H18F H 0.5145 0.0234 0.1886 0.189 Uiso 0.20 calc PR A 2
C19B C 0.383(3) 0.184(2) 0.2283(12) 0.139(8) Uiso 0.20 d P A 2
H19D H 0.4019 0.2593 0.2245 0.208 Uiso 0.20 calc PR A 2
H19E H 0.4681 0.1465 0.2345 0.208 Uiso 0.20 calc PR A 2
H19F H 0.3236 0.1728 0.2614 0.208 Uiso 0.20 calc PR A 2
C20B C 0.099(3) 0.2722(19) 0.1733(12) 0.123(8) Uiso 0.20 d P A 2
H20D H 0.0668 0.2549 0.2122 0.185 Uiso 0.20 calc PR A 2
H20E H 0.0216 0.2791 0.1467 0.185 Uiso 0.20 calc PR A 2
H20F H 0.1488 0.3384 0.1747 0.185 Uiso 0.20 calc PR A 2
Mg2 Mg 0.5000 0.0000 0.5000 0.0345(3) Uani 1 d S . .
C21 C 0.4799(2) -0.0266(2) 0.40122(9) 0.0479(6) Uani 1 d . . .
C22 C 0.4067(2) -0.10581(18) 0.42901(10) 0.0498(6) Uani 1 d . . .
C23 C 0.2997(2) -0.0584(2) 0.45939(10) 0.0483(6) Uani 1 d . . .
C24 C 0.3074(2) 0.05063(18) 0.45062(9) 0.0447(5) Uani 1 d . . .
C25 C 0.4189(2) 0.07063(18) 0.41465(9) 0.0457(5) Uani 1 d . . .
C26 C 0.6015(3) -0.0403(4) 0.36310(13) 0.0966(12) Uani 1 d . . .
H26A H 0.6404 -0.1099 0.3694 0.145 Uiso 1 calc R . .
H26B H 0.6690 0.0131 0.3728 0.145 Uiso 1 calc R . .
H26C H 0.5743 -0.0330 0.3223 0.145 Uiso 1 calc R . .
C27 C 0.4349(4) -0.2218(2) 0.42435(16) 0.1015(13) Uani 1 d . . .
H27A H 0.5309 -0.2328 0.4163 0.152 Uiso 1 calc R . .
H27B H 0.3804 -0.2517 0.3927 0.152 Uiso 1 calc R . .
H27C H 0.4118 -0.2562 0.4610 0.152 Uiso 1 calc R . .
C28 C 0.1912(3) -0.1135(3) 0.49343(15) 0.0978(12) Uani 1 d . . .
H28A H 0.1082 -0.1172 0.4700 0.147 Uiso 1 calc R . .
H28B H 0.1736 -0.0747 0.5292 0.147 Uiso 1 calc R . .
H28C H 0.2214 -0.1844 0.5031 0.147 Uiso 1 calc R . .
C29 C 0.2100(3) 0.1308(3) 0.47316(15) 0.0911(11) Uani 1 d . . .
H29A H 0.2577 0.1970 0.4798 0.137 Uiso 1 calc R . .
H29B H 0.1716 0.1062 0.5097 0.137 Uiso 1 calc R . .
H29C H 0.1373 0.1416 0.4446 0.137 Uiso 1 calc R . .
C30 C 0.4629(4) 0.1772(2) 0.39316(14) 0.0914(11) Uani 1 d . . .
H30A H 0.4043 0.1990 0.3608 0.137 Uiso 1 calc R . .
H30B H 0.5566 0.1734 0.3799 0.137 Uiso 1 calc R . .
H30C H 0.4564 0.2281 0.4248 0.137 Uiso 1 calc R . .

loop_
_atom_site_aniso_label
_atom_site_aniso_U_11
_atom_site_aniso_U_22
_atom_site_aniso_U_33
_atom_site_aniso_U_23
_atom_site_aniso_U_13
_atom_site_aniso_U_12
Mg1 0.0331(4) 0.0360(4) 0.0392(4) 0.0057(3) 0.0034(3) -0.0038(3)
C1 0.0403(11) 0.0487(13) 0.0432(13) 0.0046(10) 0.0109(9) -0.0075(10)
C2 0.0388(11) 0.0537(13) 0.0372(12) 0.0076(10) -0.0027(9) -0.0151(10)
C3 0.0574(13) 0.0364(12) 0.0490(13) -0.0017(10) 0.0115(11) -0.0124(10)
C4 0.0434(12) 0.0440(13) 0.0711(17) 0.0243(12) -0.0100(12) -0.0078(10)
C5 0.0582(13) 0.0536(14) 0.0319(12) 0.0088(10) -0.0057(10) -0.0213(11)
C11 0.0613(16) 0.087(2) 0.102(3) -0.0089(18) 0.0369(16) 0.0047(15)
C12 0.0673(17) 0.107(2) 0.0601(18) 0.0125(16) -0.0221(14) -0.0256(17)
C13 0.110(2) 0.0551(17) 0.088(2) -0.0201(15) 0.0297(19) -0.0130(16)
C14 0.0680(18) 0.071(2) 0.150(3) 0.045(2) -0.030(2) 0.0046(15)
C15 0.121(3) 0.102(2) 0.0424(16) 0.0033(15) -0.0149(16) -0.056(2)
C6A 0.054(2) 0.046(2) 0.044(3) 0.021(2) -0.001(2) -0.0015(15)
C7A 0.076(3) 0.050(3) 0.0360(19) 0.0065(18) 0.007(2) -0.022(3)
C8A 0.056(3) 0.044(2) 0.044(3) -0.0072(18) 0.020(2) -0.0135(16)
C9A 0.0371(18) 0.0372(18) 0.059(3) 0.0037(18) 0.0034(15) -0.0095(16)
C10A 0.057(2) 0.0304(16) 0.0415(19) 0.0004(13) 0.009(2) -0.0066(16)
C16A 0.076(3) 0.089(3) 0.167(5) 0.076(3) 0.018(3) 0.032(2)
C17A 0.205(6) 0.129(4) 0.046(2) 0.027(2) -0.034(3) -0.089(4)
C18A 0.133(4) 0.061(2) 0.155(5) -0.011(3) 0.109(4) 0.002(2)
C19A 0.060(2) 0.103(3) 0.141(4) 0.039(3) -0.040(2) -0.036(2)
C20A 0.177(4) 0.0460(19) 0.060(2) -0.0147(16) 0.041(3) -0.032(2)
Mg2 0.0279(4) 0.0463(6) 0.0293(5) -0.0009(4) -0.0019(4) 0.0031(4)
C21 0.0393(11) 0.0762(16) 0.0282(11) -0.0048(10) -0.0001(9) 0.0074(11)
C22 0.0607(14) 0.0473(13) 0.0412(13) -0.0095(10) -0.0157(11) 0.0053(11)
C23 0.0359(11) 0.0710(16) 0.0378(12) 0.0007(11) -0.0074(9) -0.0134(11)
C24 0.0341(11) 0.0603(14) 0.0394(12) -0.0077(10) -0.0093(9) 0.0128(10)
C25 0.0449(12) 0.0551(14) 0.0370(12) 0.0088(10) -0.0117(9) -0.0030(10)
C26 0.0642(17) 0.179(4) 0.0463(16) -0.0116(19) 0.0153(13) 0.027(2)
C27 0.158(3) 0.0558(18) 0.089(2) -0.0219(16) -0.042(2) 0.016(2)
C28 0.0671(18) 0.153(3) 0.073(2) 0.018(2) -0.0041(15) -0.056(2)
C29 0.0690(18) 0.121(3) 0.083(2) -0.0212(19) -0.0107(16) 0.0533(19)
C30 0.116(3) 0.082(2) 0.076(2) 0.0345(17) -0.0262(19) -0.0281(19)

loop_
_geom_bond_atom_site_label_1
_geom_bond_atom_site_label_2
_geom_bond_distance
_geom_bond_site_symmetry_2
_geom_bond_publ_flag
Mg1 C10B 2.220(14) . ?
Mg1 C9B 2.221(16) . ?
Mg1 C8B 2.272(16) . ?
Mg1 C4 2.296(2) . ?
Mg1 C5 2.298(2) . ?
Mg1 C3 2.299(2) . ?
Mg1 C2 2.304(2) . ?
Mg1 C1 2.304(2) . ?
Mg1 C9A 2.307(3) . ?
Mg1 C7A 2.306(3) . ?
Mg1 C10A 2.314(3) . ?
Mg1 C8A 2.319(4) . ?
Mg1 C6A 2.320(3) . ?
Mg1 C6B 2.331(15) . ?
Mg1 C7B 2.364(15) . ?
C1 C5 1.409(3) . ?
C1 C2 1.413(3) . ?
C1 C11 1.507(4) . ?
C2 C3 1.403(3) . ?
C2 C12 1.515(3) . ?
C3 C4 1.425(3) . ?
C3 C13 1.517(4) . ?
C4 C5 1.409(4) . ?
C4 C14 1.511(3) . ?
C5 C15 1.518(3) . ?
C6A C7A 1.411(7) . ?
C6A C10A 1.444(5) . ?
C6A C16A 1.481(5) . ?
C7A C8A 1.411(7) . ?
C7A C17A 1.501(5) . ?
C8A C9A 1.434(6) . ?
C8A C18A 1.495(5) . ?
C9A C10A 1.413(5) . ?
C9A C19A 1.513(5) . ?
C10A C20A 1.515(5) . ?
C6B C7B 1.408(19) . ?
C6B C10B 1.44(2) . ?
C6B C16B 1.59(2) . ?
C7B C8B 1.46(2) . ?
C7B C17B 1.54(3) . ?
C8B C9B 1.36(3) . ?
C8B C18B 1.51(3) . ?
C9B C10B 1.40(2) . ?
C9B C19B 1.52(3) . ?
C10B C20B 1.54(3) . ?
Mg2 C25 2.300(2) 3_656 ?
Mg2 C25 2.300(2) . ?
Mg2 C24 2.3038(19) 3_656 ?
Mg2 C24 2.3039(19) . ?
Mg2 C21 2.306(2) . ?
Mg2 C21 2.307(2) 3_656 ?
Mg2 C23 2.308(2) . ?
Mg2 C23 2.308(2) 3_656 ?
Mg2 C22 2.308(2) . ?
Mg2 C22 2.308(2) 3_656 ?
C21 C22 1.404(3) . ?
C21 C25 1.418(3) . ?
C21 C26 1.508(4) . ?
C22 C23 1.412(3) . ?
C22 C27 1.514(4) . ?
C23 C24 1.411(3) . ?
C23 C28 1.511(4) . ?
C24 C25 1.411(3) . ?
C24 C29 1.504(3) . ?
C25 C30 1.515(4) . ?
